data_7114769
loop_
_publ_author_name
'Jones, Cameron'
'Platts, Jamie A.'
'Richards, Anne F.'

_publ_section_title
;
 Synthesis, crystal structure and theoretical studies of the first
 endo&#x2236;endo-2,4-diphosphabicyclo[1.1.0]butane
;
_journal_issue 7
_journal_name_full 'Chemical Communications'
_journal_page_first 663
_journal_paper_doi 10.1039/b100993l
_journal_year 2001
_chemical_formula_sum 'C22 H40 P2'
_chemical_formula_weight 366.48
_chemical_name_systematic
; 
? 
;
_space_group_IT_number 19
_symmetry_cell_setting orthorhombic
_symmetry_space_group_name_Hall 'P 2ac 2ab'
_symmetry_space_group_name_H-M 'P 21 21 21'
_atom_sites_solution_hydrogens geom
_atom_sites_solution_primary direct
_atom_sites_solution_secondary difmap
_audit_creation_method SHELXL-97
_cell_angle_alpha 90.00
_cell_angle_beta 90.00
_cell_angle_gamma 90.00
_cell_formula_units_Z 4
_cell_length_a 9.945(2)
_cell_length_b 14.071(3)
_cell_length_c 16.065(3)
_cell_measurement_temperature 150(2)
_cell_volume 2248.1(8)
_computing_structure_refinement 'SHELXL-97 (Sheldrick, 1997)'
_computing_structure_solution 'SHELXS-97 (Sheldrick, 1990)'
_diffrn_ambient_temperature 293(2)
_diffrn_measured_fraction_theta_full 1.000
_diffrn_measured_fraction_theta_max 1.000
_diffrn_radiation_monochromator graphite
_diffrn_radiation_source 'fine-focus sealed tube'
_diffrn_radiation_type MoK\a
_diffrn_radiation_wavelength 0.71073
_diffrn_reflns_av_R_equivalents 0.0000
_diffrn_reflns_av_sigmaI/netI 0.0192
_diffrn_reflns_limit_h_max 11
_diffrn_reflns_limit_h_min 0
_diffrn_reflns_limit_k_max 0
_diffrn_reflns_limit_k_min -16
_diffrn_reflns_limit_l_max 0
_diffrn_reflns_limit_l_min -19
_diffrn_reflns_number 2303
_diffrn_reflns_theta_full 25.19
_diffrn_reflns_theta_max 25.19
_diffrn_reflns_theta_min 2.41
_exptl_absorpt_coefficient_mu 0.195
_exptl_crystal_colour colourless
_exptl_crystal_density_diffrn 1.083
_exptl_crystal_density_method 'not measured'
_exptl_crystal_description prism
_exptl_crystal_F_000 808
_exptl_crystal_size_max 0.5
_exptl_crystal_size_mid 0.5
_exptl_crystal_size_min 0.4
_refine_diff_density_max 0.454
_refine_diff_density_min -0.366
_refine_diff_density_rms 0.084
_refine_ls_abs_structure_details 'Flack H D (1983), Acta Cryst. A39, 876-881'
_refine_ls_abs_structure_Flack 0.15(15)
_refine_ls_extinction_coef 0.024(3)
_refine_ls_extinction_expression Fc^*^=kFc[1+0.001xFc^2^\l^3^/sin(2\q)]^-1/4^
_refine_ls_extinction_method SHELXL
_refine_ls_goodness_of_fit_ref 1.076
_refine_ls_hydrogen_treatment mixed
_refine_ls_matrix_type full
_refine_ls_number_parameters 225
_refine_ls_number_reflns 2303
_refine_ls_number_restraints 0
_refine_ls_restrained_S_all 1.076
_refine_ls_R_factor_all 0.0466
_refine_ls_R_factor_gt 0.0417
_refine_ls_shift/su_max 0.001
_refine_ls_shift/su_mean 0.000
_refine_ls_structure_factor_coef Fsqd
_refine_ls_weighting_details 'calc w=1/[\s^2^(Fo^2^)+(0.1127P)^2^+0.1900P] where P=(Fo^2^+2Fc^2^)/3'
_refine_ls_weighting_scheme calc
_refine_ls_wR_factor_gt 0.1223
_refine_ls_wR_factor_ref 0.1344
_reflns_number_gt 2146
_reflns_number_total 2303
_reflns_threshold_expression >2sigma(I)
_cod_data_source_file b100993l.txt
_cod_data_source_block compound_3
_cod_original_sg_symbol_H-M P2(1)2(1)2(1)
_cod_database_code 7114769

loop_
_symmetry_equiv_pos_as_xyz
'x, y, z'
'-x+1/2, -y, z+1/2'
'-x, y+1/2, -z+1/2'
'x+1/2, -y+1/2, -z'

loop_
_atom_site_label
_atom_site_type_symbol
_atom_site_fract_x
_atom_site_fract_y
_atom_site_fract_z
_atom_site_U_iso_or_equiv
_atom_site_adp_type
_atom_site_occupancy
_atom_site_symmetry_multiplicity
_atom_site_calc_flag
_atom_site_refinement_flags
P1 P 0.34332(8) -0.08095(5) 0.19588(5) 0.0267(2) Uani 1 1 d .
P2 P 0.33461(7) 0.04059(5) 0.04089(4) 0.0212(2) Uani 1 1 d .
C1 C 0.4083(3) 0.0254(2) 0.14365(17) 0.0226(6) Uani 1 1 d .
C2 C 0.4061(3) -0.0655(2) 0.08994(18) 0.0227(6) Uani 1 1 d .
C3 C 0.1560(3) -0.0955(2) 0.20073(18) 0.0252(6) Uani 1 1 d .
H3 H 0.1178 -0.0894 0.1448 0.030 Uiso 1 1 calc R
C4 C 0.1298(3) -0.1957(2) 0.2344(2) 0.0385(8) Uani 1 1 d .
H4A H 0.1685 -0.2422 0.1967 0.046 Uiso 1 1 calc R
H4B H 0.1730 -0.2028 0.2881 0.046 Uiso 1 1 calc R
C5 C -0.0204(4) -0.2143(3) 0.2433(3) 0.0471(9) Uani 1 1 d .
H5A H -0.0619 -0.2142 0.1887 0.057 Uiso 1 1 calc R
H5B H -0.0341 -0.2766 0.2678 0.057 Uiso 1 1 calc R
C6 C -0.0872(4) -0.1395(3) 0.2975(2) 0.0468(10) Uani 1 1 d .
H6A H -0.1836 -0.1500 0.2980 0.056 Uiso 1 1 calc R
H6B H -0.0547 -0.1456 0.3542 0.056 Uiso 1 1 calc R
C7 C -0.0582(3) -0.0400(3) 0.2661(2) 0.0377(8) Uani 1 1 d .
H7A H -0.0972 0.0060 0.3041 0.045 Uiso 1 1 calc R
H7B H -0.1000 -0.0314 0.2121 0.045 Uiso 1 1 calc R
C8 C 0.0922(3) -0.0218(2) 0.25866(19) 0.0295(7) Uani 1 1 d .
H8A H 0.1335 -0.0256 0.3132 0.035 Uiso 1 1 calc R
H8B H 0.1074 0.0415 0.2368 0.035 Uiso 1 1 calc R
C9 C 0.1486(3) 0.05257(19) 0.04481(17) 0.0230(6) Uani 1 1 d .
H9 H 0.1168 0.0391 0.1013 0.028 Uiso 1 1 calc R
C10 C 0.1144(3) 0.1559(2) 0.0217(2) 0.0295(7) Uani 1 1 d .
H10A H 0.1545 0.1987 0.0620 0.035 Uiso 1 1 calc R
H10B H 0.1515 0.1707 -0.0326 0.035 Uiso 1 1 calc R
C11 C -0.0379(3) 0.1705(2) 0.0202(2) 0.0356(8) Uani 1 1 d .
H11A H -0.0740 0.1608 0.0757 0.043 Uiso 1 1 calc R
H11B H -0.0579 0.2352 0.0035 0.043 Uiso 1 1 calc R
C12 C -0.1042(3) 0.1017(3) -0.0397(2) 0.0351(8) Uani 1 1 d .
H12A H -0.0747 0.1157 -0.0960 0.042 Uiso 1 1 calc R
H12B H -0.2009 0.1101 -0.0376 0.042 Uiso 1 1 calc R
C13 C -0.0699(3) -0.0009(2) -0.0188(2) 0.0310(7) Uani 1 1 d .
H13A H -0.1094 -0.0426 -0.0602 0.037 Uiso 1 1 calc R
H13B H -0.1079 -0.0171 0.0349 0.037 Uiso 1 1 calc R
C14 C 0.0821(3) -0.0162(2) -0.01656(19) 0.0274(7) Uani 1 1 d .
H14A H 0.1191 -0.0063 -0.0718 0.033 Uiso 1 1 calc R
H14B H 0.1013 -0.0811 -0.0001 0.033 Uiso 1 1 calc R
C15 C 0.5124(3) 0.0934(2) 0.17992(19) 0.0305(7) Uani 1 1 d .
C16 C 0.4374(4) 0.1846(3) 0.2036(3) 0.0458(9) Uani 1 1 d .
H16A H 0.5002 0.2302 0.2250 0.069 Uiso 1 1 calc R
H16B H 0.3713 0.1704 0.2453 0.069 Uiso 1 1 calc R
H16C H 0.3938 0.2102 0.1552 0.069 Uiso 1 1 calc R
C17 C 0.5825(4) 0.0529(3) 0.2577(2) 0.0488(10) Uani 1 1 d .
H17A H 0.6525 0.0955 0.2751 0.073 Uiso 1 1 calc R
H17B H 0.6208 -0.0080 0.2446 0.073 Uiso 1 1 calc R
H17C H 0.5181 0.0459 0.3017 0.073 Uiso 1 1 calc R
C18 C 0.6211(3) 0.1191(2) 0.1158(2) 0.0352(8) Uani 1 1 d .
H18A H 0.6747 0.1705 0.1367 0.053 Uiso 1 1 calc R
H18B H 0.5790 0.1380 0.0646 0.053 Uiso 1 1 calc R
H18C H 0.6773 0.0648 0.1060 0.053 Uiso 1 1 calc R
C19 C 0.5076(3) -0.1327(2) 0.0490(2) 0.0308(7) Uani 1 1 d .
C20 C 0.4317(4) -0.2242(3) 0.0291(3) 0.0560(12) Uani 1 1 d .
H20A H 0.3961 -0.2507 0.0795 0.084 Uiso 1 1 calc R
H20B H 0.4920 -0.2689 0.0037 0.084 Uiso 1 1 calc R
H20C H 0.3593 -0.2104 -0.0086 0.084 Uiso 1 1 calc R
C21 C 0.5649(4) -0.0914(3) -0.0317(2) 0.0370(8) Uani 1 1 d .
H21A H 0.6102 -0.0327 -0.0199 0.055 Uiso 1 1 calc R
H21B H 0.4929 -0.0799 -0.0703 0.055 Uiso 1 1 calc R
H21C H 0.6274 -0.1357 -0.0556 0.055 Uiso 1 1 calc R
C22 C 0.6253(3) -0.1550(3) 0.1078(2) 0.0469(10) Uani 1 1 d .
H22A H 0.6799 -0.0993 0.1146 0.070 Uiso 1 1 calc R
H22B H 0.6787 -0.2053 0.0846 0.070 Uiso 1 1 calc R
H22C H 0.5909 -0.1744 0.1610 0.070 Uiso 1 1 calc R

loop_
_atom_site_aniso_label
_atom_site_aniso_U_11
_atom_site_aniso_U_22
_atom_site_aniso_U_33
_atom_site_aniso_U_23
_atom_site_aniso_U_13
_atom_site_aniso_U_12
P1 0.0241(4) 0.0274(4) 0.0286(4) 0.0097(3) 0.0035(3) 0.0019(3)
P2 0.0232(4) 0.0177(4) 0.0226(4) 0.0018(3) -0.0010(3) 0.0005(3)
C1 0.0210(12) 0.0265(15) 0.0202(13) 0.0020(12) 0.0030(11) 0.0014(12)
C2 0.0206(13) 0.0194(13) 0.0281(14) 0.0027(12) 0.0002(11) -0.0012(12)
C3 0.0258(14) 0.0212(13) 0.0287(14) 0.0044(11) 0.0018(13) -0.0028(12)
C4 0.0399(19) 0.0253(15) 0.050(2) 0.0135(15) 0.0060(16) -0.0042(14)
C5 0.044(2) 0.0390(18) 0.058(2) 0.0116(18) 0.0056(19) -0.0157(17)
C6 0.0294(17) 0.069(3) 0.0423(19) 0.011(2) 0.0093(16) -0.0120(18)
C7 0.0287(16) 0.054(2) 0.0299(16) -0.0064(16) 0.0035(13) 0.0054(16)
C8 0.0307(14) 0.0295(15) 0.0284(15) -0.0023(13) 0.0023(13) -0.0005(14)
C9 0.0251(14) 0.0193(13) 0.0247(14) 0.0015(11) -0.0024(12) 0.0021(12)
C10 0.0300(16) 0.0199(14) 0.0386(16) 0.0024(13) -0.0010(13) 0.0036(12)
C11 0.0354(17) 0.0261(15) 0.0453(19) 0.0075(15) 0.0032(15) 0.0072(14)
C12 0.0239(15) 0.046(2) 0.0353(16) 0.0103(15) -0.0019(14) 0.0044(14)
C13 0.0283(16) 0.0374(18) 0.0273(15) -0.0015(14) -0.0006(13) -0.0043(13)
C14 0.0300(15) 0.0234(14) 0.0286(14) -0.0015(13) -0.0012(13) -0.0019(13)
C15 0.0288(15) 0.0374(16) 0.0252(14) -0.0068(13) -0.0005(13) -0.0090(14)
C16 0.0399(19) 0.042(2) 0.056(2) -0.0260(18) 0.0075(18) -0.0113(16)
C17 0.0375(18) 0.080(3) 0.0290(17) 0.0035(19) -0.0088(15) -0.019(2)
C18 0.0333(17) 0.0358(16) 0.0364(16) -0.0033(15) 0.0017(14) -0.0112(14)
C19 0.0317(16) 0.0226(14) 0.0382(16) -0.0009(13) 0.0074(14) 0.0056(13)
C20 0.054(2) 0.0239(17) 0.090(3) -0.016(2) 0.019(3) 0.0027(17)
C21 0.0385(18) 0.0390(18) 0.0333(17) -0.0023(15) 0.0078(15) 0.0101(15)
C22 0.040(2) 0.049(2) 0.051(2) 0.0180(18) 0.0131(17) 0.0208(18)

loop_
_atom_type_symbol
_atom_type_description
_atom_type_scat_dispersion_real
_atom_type_scat_dispersion_imag
_atom_type_scat_source
C C 0.0033 0.0016 'International Tables Vol C Tables 4.2.6.8 and 6.1.1.4'
H H 0.0000 0.0000 'International Tables Vol C Tables 4.2.6.8 and 6.1.1.4'
P P 0.1023 0.0942 'International Tables Vol C Tables 4.2.6.8 and 6.1.1.4'

loop_
_geom_angle_atom_site_label_1
_geom_angle_atom_site_label_2
_geom_angle_atom_site_label_3
_geom_angle
C2 P1 C1 49.89(13)
C2 P1 C3 113.03(13)
C1 P1 C3 117.25(13)
C1 P2 C2 50.01(13)
C1 P2 C9 112.39(13)
C2 P2 C9 116.47(13)
C15 C1 C2 138.0(3)
C15 C1 P2 123.1(2)
C2 C1 P2 65.45(15)
C15 C1 P1 125.2(2)
C2 C1 P1 64.82(16)
P2 C1 P1 111.70(16)
C19 C2 C1 138.0(3)
C19 C2 P1 123.5(2)
C1 C2 P1 65.28(15)
C19 C2 P2 125.1(2)
C1 C2 P2 64.55(16)
P1 C2 P2 111.40(15)
C8 C3 C4 109.8(2)
C8 C3 P1 111.3(2)
C4 C3 P1 106.5(2)
C5 C4 C3 111.0(3)
C6 C5 C4 111.3(3)
C7 C6 C5 111.5(3)
C6 C7 C8 111.6(3)
C7 C8 C3 110.0(3)
C14 C9 C10 110.2(2)
C14 C9 P2 110.5(2)
C10 C9 P2 107.3(2)
C11 C10 C9 110.5(3)
C12 C11 C10 110.8(3)
C11 C12 C13 111.6(3)
C12 C13 C14 111.1(3)
C13 C14 C9 110.7(3)
C1 C15 C16 106.9(3)
C1 C15 C18 111.6(2)
C16 C15 C18 108.2(3)
C1 C15 C17 112.6(3)
C16 C15 C17 109.2(3)
C18 C15 C17 108.2(3)
C20 C19 C2 106.6(3)
C20 C19 C21 109.0(3)
C2 C19 C21 112.0(3)
C20 C19 C22 109.5(3)
C2 C19 C22 111.4(3)
C21 C19 C22 108.3(3)

loop_
_geom_bond_atom_site_label_1
_geom_bond_atom_site_label_2
_geom_bond_distance
P1 C2 1.826(3)
P1 C1 1.833(3)
P1 C3 1.875(3)
P2 C1 1.819(3)
P2 C2 1.832(3)
P2 C9 1.859(3)
C1 C15 1.526(4)
C1 C2 1.543(4)
C2 C19 1.531(4)
C3 C8 1.531(4)
C3 C4 1.533(4)
C4 C5 1.523(5)
C5 C6 1.519(6)
C6 C7 1.516(6)
C7 C8 1.521(4)
C9 C14 1.531(4)
C9 C10 1.539(4)
C10 C11 1.528(4)
C11 C12 1.516(5)
C12 C13 1.522(5)
C13 C14 1.527(4)
C15 C16 1.531(5)
C15 C18 1.537(4)
C15 C17 1.540(5)
C19 C20 1.525(5)
C19 C21 1.532(5)
C19 C22 1.537(5)

loop_
_geom_torsion_atom_site_label_1
_geom_torsion_atom_site_label_2
_geom_torsion_atom_site_label_3
_geom_torsion_atom_site_label_4
_geom_torsion
C2 P2 C1 C15 132.7(3)
C9 P2 C1 C15 -120.9(2)
C9 P2 C1 C2 106.48(17)
C2 P2 C1 P1 -46.75(16)
C9 P2 C1 P1 59.74(18)
C2 P1 C1 C15 -132.3(3)
C3 P1 C1 C15 129.5(2)
C3 P1 C1 C2 -98.14(18)
C2 P1 C1 P2 47.06(15)
C3 P1 C1 P2 -51.1(2)
C15 C1 C2 C19 2.1(7)
P2 C1 C2 C19 115.0(4)
P1 C1 C2 C19 -113.4(4)
C15 C1 C2 P1 115.5(4)
P2 C1 C2 P1 -131.61(14)
C15 C1 C2 P2 -112.9(4)
P1 C1 C2 P2 131.61(14)
C1 P1 C2 C19 132.5(3)
C3 P1 C2 C19 -120.5(2)
C3 P1 C2 C1 107.00(17)
C1 P1 C2 P2 -46.48(16)
C3 P1 C2 P2 60.52(18)
C1 P2 C2 C19 -132.1(3)
C9 P2 C2 C19 129.9(2)
C9 P2 C2 C1 -97.91(18)
C1 P2 C2 P1 46.85(16)
C9 P2 C2 P1 -51.1(2)
C2 P1 C3 C8 -124.5(2)
C1 P1 C3 C8 -69.2(2)
C2 P1 C3 C4 115.9(2)
C1 P1 C3 C4 171.2(2)
C8 C3 C4 C5 57.7(4)
P1 C3 C4 C5 178.4(3)
C3 C4 C5 C6 -55.6(4)
C4 C5 C6 C7 54.0(4)
C5 C6 C7 C8 -55.2(4)
C6 C7 C8 C3 57.5(4)
C4 C3 C8 C7 -58.3(4)
P1 C3 C8 C7 -175.9(2)
C1 P2 C9 C14 -129.5(2)
C2 P2 C9 C14 -74.3(2)
C1 P2 C9 C10 110.3(2)
C2 P2 C9 C10 165.43(19)
C14 C9 C10 C11 57.4(3)
P2 C9 C10 C11 177.8(2)
C9 C10 C11 C12 -56.9(4)
C10 C11 C12 C13 56.2(4)
C11 C12 C13 C14 -55.7(4)
C12 C13 C14 C9 56.0(4)
C10 C9 C14 C13 -56.8(3)
P2 C9 C14 C13 -175.3(2)
C2 C1 C15 C16 162.5(3)
P2 C1 C15 C16 73.5(3)
P1 C1 C15 C16 -107.2(3)
C2 C1 C15 C18 44.4(5)
P2 C1 C15 C18 -44.6(4)
P1 C1 C15 C18 134.7(3)
C2 C1 C15 C17 -77.6(4)
P2 C1 C15 C17 -166.5(2)
P1 C1 C15 C17 12.8(4)
C1 C2 C19 C20 162.4(4)
P1 C2 C19 C20 73.2(4)
P2 C2 C19 C20 -107.9(3)
C1 C2 C19 C21 -78.5(5)
P1 C2 C19 C21 -167.6(2)
P2 C2 C19 C21 11.2(4)
C1 C2 C19 C22 43.0(5)
P1 C2 C19 C22 -46.1(3)
P2 C2 C19 C22 132.7(3)
